data_4071781
loop_
_publ_author_name
'Baber, Angharad'
'Fan, Cheng'
'Norman, David W.'
'Orpen, A. Guy'
'Pringle, Paul G.'
'Wingad, Richard L.'

_publ_section_title
;
 Oxidative Dehydrogenation of Tris(o-isopropylphenyl)phosphines by
 Platinum Complexes
;
_journal_issue 22
_journal_name_full Organometallics
_journal_page_first 5906
_journal_paper_doi 10.1021/om800382m
_journal_volume 27
_journal_year 2008
_chemical_formula_moiety 'C30 H35 Cl4 O3 P Pt'
_chemical_formula_sum 'C30 H35 Cl4 O3 P Pt'
_chemical_formula_weight 811.47
_chemical_name_systematic
; 
 ? 
;
_space_group_IT_number 14
_symmetry_cell_setting monoclinic
_symmetry_space_group_name_Hall '-P 2ybc'
_symmetry_space_group_name_H-M 'P 1 21/c 1'
_atom_sites_solution_hydrogens geom
_atom_sites_solution_primary direct
_atom_sites_solution_secondary difmap
_audit_creation_method SHELXL-97
_cell_angle_alpha 90.00
_cell_angle_beta 109.57(3)
_cell_angle_gamma 90.00
_cell_formula_units_Z 4
_cell_length_a 13.348(3)
_cell_length_b 15.743(3)
_cell_length_c 15.330(3)
_cell_measurement_reflns_used 6966
_cell_measurement_temperature 100(2)
_cell_measurement_theta_max 21.04
_cell_measurement_theta_min 2.59
_cell_volume 3035.3(12)
_computing_cell_refinement 'SMART v5.628 (Bruker-AXS, 1997-2002)'
_computing_data_collection 'SMART v5.628 (Bruker-AXS, 1997-2002)'
_computing_data_reduction
; 
 SAINT v7.06A (Bruker-AXS, 1997-2003) & SHELXTL v6.14 (Bruker-AXS, 2003) 
;
_computing_structure_refinement 'SHELXL-97 (Sheldrick, 1997)'
_computing_structure_solution 'SHELXS-97 (Sheldrick, 1990)'
_diffrn_ambient_temperature 100
_diffrn_detector 'CCD plate'
_diffrn_detector_area_resol_mean 8.366
_diffrn_detector_type 'Bruker-AXS SMART APEX'
_diffrn_measured_fraction_theta_full 1.000
_diffrn_measured_fraction_theta_max 1.000
_diffrn_measurement_details 'frames, 0.3\% width'
_diffrn_measurement_device 'three-circle diffractometer'
_diffrn_measurement_device_type 'Bruker-AXS D8'
_diffrn_measurement_method '\w scans'
_diffrn_measurement_specimen_support 'glass fibre'
_diffrn_radiation_collimation monocap
_diffrn_radiation_monochromator graphite
_diffrn_radiation_probe x-ray
_diffrn_radiation_type 'Mo K\a'
_diffrn_radiation_wavelength 0.71074
_diffrn_reflns_av_R_equivalents 0.1058
_diffrn_reflns_av_sigmaI/netI 0.0814
_diffrn_reflns_limit_h_max 17
_diffrn_reflns_limit_h_min -17
_diffrn_reflns_limit_k_max 20
_diffrn_reflns_limit_k_min -20
_diffrn_reflns_limit_l_max 19
_diffrn_reflns_limit_l_min -19
_diffrn_reflns_number 34003
_diffrn_reflns_theta_full 27.48
_diffrn_reflns_theta_max 27.48
_diffrn_reflns_theta_min 1.62
_diffrn_source 'sealed X-ray tube'
_diffrn_source_current 40
_diffrn_source_power 2
_diffrn_source_target Mo
_diffrn_source_voltage 50
_exptl_absorpt_coefficient_mu 5.059
_exptl_absorpt_correction_T_max 0.414
_exptl_absorpt_correction_T_min 0.362
_exptl_absorpt_correction_type multi-scan
_exptl_absorpt_process_details 'SADABS V2.10 (Sheldrick, G.M., 2003)'
_exptl_crystal_colour colourless
_exptl_crystal_density_diffrn 1.776
_exptl_crystal_density_method 'not measured'
_exptl_crystal_description block
_exptl_crystal_F_000 1600
_exptl_crystal_size_max 0.20
_exptl_crystal_size_mid 0.18
_exptl_crystal_size_min 0.18
_refine_diff_density_max 4.729
_refine_diff_density_min -4.792
_refine_diff_density_rms 0.281
_refine_ls_extinction_method none
_refine_ls_goodness_of_fit_ref 1.274
_refine_ls_hydrogen_treatment constr
_refine_ls_matrix_type full
_refine_ls_number_parameters 360
_refine_ls_number_reflns 6966
_refine_ls_number_restraints 0
_refine_ls_restrained_S_all 1.274
_refine_ls_R_factor_all 0.1131
_refine_ls_R_factor_gt 0.0951
_refine_ls_shift/su_max 0.040
_refine_ls_shift/su_mean 0.000
_refine_ls_structure_factor_coef Fsqd
_refine_ls_weighting_details 'calc w=1/[\s^2^(Fo^2^)+(0.0482P)^2^+63.6320P] where P=(Fo^2^+2Fc^2^)/3'
_refine_ls_weighting_scheme calc
_refine_ls_wR_factor_gt 0.1837
_refine_ls_wR_factor_ref 0.1924
_reflns_number_gt 5874
_reflns_number_total 6966
_reflns_threshold_expression >2sigma(I)
_cod_data_source_file om800382m_si_003.cif
_cod_data_source_block 2c_ptmethom
_cod_depositor_comments
;
The following automatic conversions were performed:

'_diffrn_radiation_probe' value 'X-ray' changed to 'x-ray' according
to /home/saulius/struct/CIF-dictionaries/cif_core.dic dictionary
named 'cif_core.dic' version 2.4.1 from 2010-06-29.

Automatic conversion script
Id: cif_fix_values 1715 2011-07-08 13:25:40Z adriana 
;
_cod_original_cell_volume 3035.4(11)
_cod_original_sg_symbol_H-M 'P 21/c'
_cod_database_code 4071781

loop_
_symmetry_equiv_pos_as_xyz
'x, y, z'
'-x, y+1/2, -z+1/2'
'-x, -y, -z'
'x, -y-1/2, z-1/2'

loop_
_atom_site_label
_atom_site_type_symbol
_atom_site_fract_x
_atom_site_fract_y
_atom_site_fract_z
_atom_site_U_iso_or_equiv
_atom_site_adp_type
_atom_site_occupancy
_atom_site_symmetry_multiplicity
_atom_site_calc_flag
_atom_site_refinement_flags
Pt1 Pt 0.65685(4) 0.74168(3) 0.92258(3) 0.01742(15) Uani 1 1 d .
P1 P 0.7873(2) 0.83120(19) 0.9220(2) 0.0161(6) Uani 1 1 d .
Cl1 Cl 0.5221(3) 0.6447(2) 0.9249(3) 0.0348(8) Uani 1 1 d .
Cl2 Cl 0.6219(3) 0.7054(2) 0.7692(2) 0.0281(7) Uani 1 1 d .
Cl4 Cl 0.9884(3) 0.9086(2) 0.6758(3) 0.0355(8) Uani 1 1 d .
O1 O 0.7147(11) 1.1014(7) 1.1626(9) 0.054(3) Uani 1 1 d .
O2 O 1.2311(8) 0.7071(7) 1.1131(8) 0.038(3) Uani 1 1 d .
O3 O 0.8020(8) 1.0052(6) 0.5805(6) 0.028(2) Uani 1 1 d .
C1 C 0.7744(10) 0.9166(8) 0.9966(8) 0.019(2) Uani 1 1 d .
C2 C 0.7046(10) 0.9016(7) 1.0446(9) 0.020(3) Uani 1 1 d .
C3 C 0.6904(12) 0.9660(9) 1.1013(10) 0.032(3) Uani 1 1 d .
H3 H 0.6464 0.9568 1.1364 0.039 Uiso 1 1 calc R
C4 C 0.7405(12) 1.0438(9) 1.1066(10) 0.032(3) Uani 1 1 d .
C5 C 0.8120(11) 1.0575(9) 1.0586(10) 0.030(3) Uani 1 1 d .
H5 H 0.8483 1.1087 1.0641 0.036 Uiso 1 1 calc R
C6 C 0.8271(10) 0.9939(8) 1.0035(9) 0.024(3) Uani 1 1 d .
H6 H 0.8732 1.0025 0.9703 0.029 Uiso 1 1 calc R
C7 C 0.6469(10) 0.8194(9) 1.0386(8) 0.023(3) Uani 1 1 d .
C8 C 0.7061(11) 0.7448(8) 1.0687(9) 0.027(3) Uani 1 1 d .
H8A H 0.6745 0.7027 1.0976 0.032 Uiso 1 1 calc R
H8B H 0.7817 0.7524 1.1007 0.032 Uiso 1 1 calc R
C9 C 0.5293(10) 0.8276(9) 1.0297(10) 0.029(3) Uani 1 1 d .
H9A H 0.4971 0.7723 1.0209 0.044 Uiso 1 1 calc R
H9B H 0.4934 0.8629 0.9775 0.044 Uiso 1 1 calc R
H9C H 0.5239 0.8527 1.0850 0.044 Uiso 1 1 calc R
C10 C 0.9215(9) 0.7904(8) 0.9748(8) 0.017(2) Uani 1 1 d .
C11 C 0.9603(10) 0.7184(7) 0.9434(9) 0.020(3) Uani 1 1 d .
C12 C 1.0666(11) 0.6940(8) 0.9910(9) 0.025(3) Uani 1 1 d .
H12 H 1.0941 0.6471 0.9698 0.029 Uiso 1 1 calc R
C13 C 1.1308(10) 0.7366(8) 1.0673(10) 0.025(3) Uani 1 1 d .
C14 C 1.0909(10) 0.8086(8) 1.1002(10) 0.025(3) Uani 1 1 d .
C15 C 0.9879(10) 0.8335(8) 1.0544(9) 0.019(2) Uani 1 1 d .
H15 H 0.9609 0.8802 1.0763 0.023 Uiso 1 1 calc R
C16 C 0.8950(10) 0.6679(8) 0.8606(9) 0.022(3) Uani 1 1 d .
H16 H 0.8308 0.7009 0.8290 0.027 Uiso 1 1 calc R
C17 C 0.8594(12) 0.5843(9) 0.8946(11) 0.032(3) Uani 1 1 d .
H17A H 0.9208 0.5509 0.9269 0.048 Uiso 1 1 calc R
H17B H 0.8146 0.5529 0.8425 0.048 Uiso 1 1 calc R
H17C H 0.8207 0.5972 0.9356 0.048 Uiso 1 1 calc R
C18 C 0.9504(12) 0.6493(9) 0.7897(11) 0.032(3) Uani 1 1 d .
H18A H 0.9758 0.7014 0.7722 0.048 Uiso 1 1 calc R
H18B H 0.9008 0.6231 0.7360 0.048 Uiso 1 1 calc R
H18C H 1.0092 0.6116 0.8167 0.048 Uiso 1 1 calc R
C19 C 0.7841(9) 0.8811(7) 0.8145(8) 0.015(2) Uani 1 1 d .
C20 C 0.6946(10) 0.9275(7) 0.7602(9) 0.021(3) Uani 1 1 d .
C21 C 0.7011(11) 0.9689(8) 0.6806(9) 0.026(3) Uani 1 1 d .
H21 H 0.6425 0.9995 0.6440 0.032 Uiso 1 1 calc R
C22 C 0.7911(11) 0.9658(8) 0.6542(9) 0.024(3) Uani 1 1 d .
C23 C 0.8756(10) 0.9182(8) 0.7084(9) 0.021(3) Uani 1 1 d .
C24 C 0.8742(10) 0.8785(8) 0.7882(9) 0.022(3) Uani 1 1 d .
H24 H 0.9343 0.8497 0.8250 0.026 Uiso 1 1 calc R
C25 C 0.5922(9) 0.9346(8) 0.7826(9) 0.020(3) Uani 1 1 d .
H25 H 0.5959 0.8946 0.8325 0.024 Uiso 1 1 calc R
C26 C 0.4945(11) 0.9120(10) 0.6981(10) 0.033(3) Uani 1 1 d .
H26A H 0.4840 0.9550 0.6515 0.050 Uiso 1 1 calc R
H26B H 0.4326 0.9086 0.7166 0.050 Uiso 1 1 calc R
H26C H 0.5059 0.8581 0.6735 0.050 Uiso 1 1 calc R
C27 C 0.5797(11) 1.0239(9) 0.8159(11) 0.032(3) Uani 1 1 d .
H27A H 0.6421 1.0387 0.8667 0.049 Uiso 1 1 calc R
H27B H 0.5187 1.0257 0.8357 0.049 Uiso 1 1 calc R
H27C H 0.5703 1.0635 0.7662 0.049 Uiso 1 1 calc R
C28 C 0.7569(18) 1.1870(10) 1.1625(14) 0.060(6) Uani 1 1 d .
H28A H 0.8308 1.1879 1.1997 0.090 Uiso 1 1 calc R
H28B H 0.7184 1.2261 1.1875 0.090 Uiso 1 1 calc R
H28C H 0.7492 1.2032 1.1002 0.090 Uiso 1 1 calc R
C29 C 1.3122(14) 0.7557(8) 1.1111(13) 0.046(4) Uani 1 1 d .
H29A H 1.2852 0.8066 1.0768 0.069 Uiso 1 1 calc R
H29B H 1.3547 0.7252 1.0820 0.069 Uiso 1 1 calc R
H29C H 1.3550 0.7703 1.1733 0.069 Uiso 1 1 calc R
C30 C 0.7080(12) 1.0449(10) 0.5163(11) 0.037(4) Uani 1 1 d .
H30A H 0.6511 1.0043 0.4976 0.056 Uiso 1 1 calc R
H30B H 0.7234 1.0644 0.4628 0.056 Uiso 1 1 calc R
H30C H 0.6874 1.0922 0.5460 0.056 Uiso 1 1 calc R
Cl3 Cl 1.1680(3) 0.8650(2) 1.1940(2) 0.0321(8) Uani 1 1 d .

loop_
_atom_site_aniso_label
_atom_site_aniso_U_11
_atom_site_aniso_U_22
_atom_site_aniso_U_33
_atom_site_aniso_U_23
_atom_site_aniso_U_13
_atom_site_aniso_U_12
Pt1 0.0209(2) 0.0126(2) 0.0211(2) -0.00096(19) 0.01004(17) -0.00225(19)
P1 0.0158(15) 0.0174(14) 0.0159(15) 0.0006(11) 0.0062(12) 0.0040(11)
Cl1 0.037(2) 0.0321(17) 0.042(2) -0.0061(15) 0.0227(17) -0.0142(15)
Cl2 0.0295(17) 0.0311(16) 0.0252(17) -0.0074(13) 0.0113(14) -0.0064(13)
Cl4 0.0326(19) 0.0420(19) 0.042(2) 0.0169(16) 0.0267(17) 0.0114(15)
O1 0.067(9) 0.037(6) 0.066(9) -0.031(6) 0.032(7) -0.002(6)
O2 0.024(5) 0.033(5) 0.051(7) 0.000(5) 0.002(5) 0.006(4)
O3 0.032(5) 0.038(5) 0.016(5) 0.011(4) 0.011(4) 0.004(4)
C1 0.020(6) 0.021(6) 0.012(6) -0.001(4) 0.001(5) 0.009(5)
C2 0.024(7) 0.018(6) 0.018(6) 0.001(5) 0.008(5) 0.002(5)
C3 0.037(8) 0.036(8) 0.027(8) -0.009(6) 0.015(7) 0.003(6)
C4 0.039(8) 0.029(7) 0.025(8) -0.011(6) 0.004(7) 0.004(6)
C5 0.029(8) 0.025(7) 0.034(8) -0.005(6) 0.008(6) -0.004(5)
C6 0.019(6) 0.021(6) 0.030(8) 0.007(5) 0.004(6) -0.001(5)
C7 0.025(7) 0.034(7) 0.012(6) 0.003(5) 0.010(5) -0.003(5)
C8 0.038(7) 0.014(6) 0.031(7) 0.006(5) 0.016(6) -0.004(5)
C9 0.016(7) 0.035(7) 0.039(9) -0.013(6) 0.013(6) -0.002(5)
C10 0.010(5) 0.029(6) 0.016(6) 0.005(5) 0.009(5) 0.002(4)
C11 0.020(6) 0.017(5) 0.024(7) 0.004(5) 0.009(5) -0.003(4)
C12 0.027(7) 0.018(6) 0.031(8) 0.007(5) 0.013(6) 0.004(5)
C13 0.016(6) 0.026(6) 0.034(7) 0.005(5) 0.009(5) -0.001(5)
C14 0.021(7) 0.024(6) 0.031(8) 0.001(5) 0.009(6) 0.000(5)
C15 0.018(6) 0.023(6) 0.022(6) 0.003(5) 0.014(5) -0.002(5)
C16 0.019(6) 0.019(6) 0.027(7) -0.005(5) 0.006(6) -0.001(5)
C17 0.040(9) 0.025(7) 0.037(9) 0.004(6) 0.021(7) -0.002(6)
C18 0.043(9) 0.023(7) 0.041(9) -0.003(6) 0.028(7) -0.004(6)
C19 0.018(6) 0.021(6) 0.006(5) 0.004(4) 0.005(5) -0.001(4)
C20 0.022(6) 0.016(5) 0.020(6) -0.005(5) 0.000(5) -0.007(5)
C21 0.032(8) 0.023(6) 0.021(7) 0.001(5) 0.004(6) 0.000(5)
C22 0.032(7) 0.023(6) 0.014(6) -0.002(5) 0.005(6) -0.008(5)
C23 0.020(6) 0.022(6) 0.029(7) 0.000(5) 0.018(6) 0.002(5)
C24 0.020(6) 0.019(6) 0.022(7) 0.004(5) 0.002(5) 0.001(5)
C25 0.014(6) 0.028(6) 0.017(6) 0.003(5) 0.005(5) 0.001(5)
C26 0.020(7) 0.039(8) 0.034(8) -0.002(6) -0.001(6) -0.004(6)
C27 0.020(7) 0.034(7) 0.041(9) -0.003(6) 0.007(6) 0.007(6)
C28 0.094(16) 0.028(8) 0.058(12) -0.019(8) 0.027(12) -0.005(9)
C29 0.054(10) 0.012(6) 0.065(11) 0.007(7) 0.010(9) 0.008(6)
C30 0.034(9) 0.037(8) 0.032(9) 0.005(6) 0.000(7) -0.009(6)
Cl3 0.0256(17) 0.0362(18) 0.0308(19) -0.0033(14) 0.0044(15) -0.0003(13)

loop_
_atom_type_symbol
_atom_type_description
_atom_type_scat_dispersion_real
_atom_type_scat_dispersion_imag
_atom_type_scat_source
C C 0.0033 0.0016 'International Tables Vol C Tables 4.2.6.8 and 6.1.1.4'
H H 0.0000 0.0000 'International Tables Vol C Tables 4.2.6.8 and 6.1.1.4'
O O 0.0106 0.0060 'International Tables Vol C Tables 4.2.6.8 and 6.1.1.4'
P P 0.1023 0.0942 'International Tables Vol C Tables 4.2.6.8 and 6.1.1.4'
Cl Cl 0.1484 0.1585 'International Tables Vol C Tables 4.2.6.8 and 6.1.1.4'
Pt Pt -1.7033 8.3905 'International Tables Vol C Tables 4.2.6.8 and 6.1.1.4'

loop_
_geom_angle_atom_site_label_1
_geom_angle_atom_site_label_2
_geom_angle_atom_site_label_3
_geom_angle
C8 Pt1 C7 37.9(5)
C8 Pt1 P1 91.3(4)
C7 Pt1 P1 84.9(3)
C8 Pt1 Cl2 165.9(4)
C7 Pt1 Cl2 156.1(4)
P1 Pt1 Cl2 92.50(12)
C8 Pt1 Cl1 88.1(4)
C7 Pt1 Cl1 95.4(3)
P1 Pt1 Cl1 178.67(13)
Cl2 Pt1 Cl1 87.76(13)
C1 P1 C19 105.9(6)
C1 P1 C10 105.6(6)
C19 P1 C10 106.1(5)
C1 P1 Pt1 103.1(4)
C19 P1 Pt1 119.6(4)
C10 P1 Pt1 115.3(4)
C4 O1 C28 115.6(14)
C29 O2 C13 117.1(11)
C22 O3 C30 117.2(11)
C2 C1 C6 121.3(12)
C2 C1 P1 115.6(9)
C6 C1 P1 123.1(10)
C1 C2 C3 117.7(12)
C1 C2 C7 122.6(11)
C3 C2 C7 119.7(12)
C4 C3 C2 121.1(14)
C4 C3 H3 119.5
C2 C3 H3 119.5
O1 C4 C3 113.8(14)
O1 C4 C5 125.9(14)
C3 C4 C5 120.4(13)
C6 C5 C4 118.6(13)
C6 C5 H5 120.7
C4 C5 H5 120.7
C5 C6 C1 120.9(13)
C5 C6 H6 119.6
C1 C6 H6 119.6
C8 C7 C2 118.8(12)
C8 C7 C9 123.1(12)
C2 C7 C9 115.1(11)
C8 C7 Pt1 67.7(8)
C2 C7 Pt1 111.3(8)
C9 C7 Pt1 108.2(8)
C7 C8 Pt1 74.3(8)
C7 C8 H8A 116.1
Pt1 C8 H8A 116.1
C7 C8 H8B 116.1
Pt1 C8 H8B 116.1
H8A C8 H8B 113.1
C7 C9 H9A 109.5
C7 C9 H9B 109.5
H9A C9 H9B 109.5
C7 C9 H9C 109.5
H9A C9 H9C 109.5
H9B C9 H9C 109.5
C11 C10 C15 119.2(11)
C11 C10 P1 123.8(9)
C15 C10 P1 117.0(9)
C10 C11 C12 117.8(12)
C10 C11 C16 122.8(11)
C12 C11 C16 119.3(11)
C13 C12 C11 122.6(12)
C13 C12 H12 118.7
C11 C12 H12 118.7
O2 C13 C12 119.7(12)
O2 C13 C14 120.6(12)
C12 C13 C14 119.6(12)
C15 C14 C13 118.5(12)
C15 C14 Cl3 119.9(10)
C13 C14 Cl3 121.6(10)
C14 C15 C10 122.2(12)
C14 C15 H15 118.9
C10 C15 H15 118.9
C11 C16 C18 114.7(11)
C11 C16 C17 108.7(11)
C18 C16 C17 110.5(11)
C11 C16 H16 107.5
C18 C16 H16 107.5
C17 C16 H16 107.5
C16 C17 H17A 109.5
C16 C17 H17B 109.5
H17A C17 H17B 109.5
C16 C17 H17C 109.5
H17A C17 H17C 109.5
H17B C17 H17C 109.5
C16 C18 H18A 109.5
C16 C18 H18B 109.5
H18A C18 H18B 109.5
C16 C18 H18C 109.5
H18A C18 H18C 109.5
H18B C18 H18C 109.5
C24 C19 C20 119.2(11)
C24 C19 P1 119.4(9)
C20 C19 P1 121.2(9)
C19 C20 C21 117.6(12)
C19 C20 C25 123.6(11)
C21 C20 C25 118.8(11)
C22 C21 C20 123.0(13)
C22 C21 H21 118.5
C20 C21 H21 118.5
O3 C22 C23 117.5(12)
O3 C22 C21 125.4(12)
C23 C22 C21 117.1(12)
C22 C23 C24 122.0(12)
C22 C23 Cl4 119.0(10)
C24 C23 Cl4 119.0(10)
C23 C24 C19 120.9(11)
C23 C24 H24 119.6
C19 C24 H24 119.6
C20 C25 C27 110.6(11)
C20 C25 C26 111.4(11)
C27 C25 C26 109.8(11)
C20 C25 H25 108.3
C27 C25 H25 108.3
C26 C25 H25 108.3
C25 C26 H26A 109.5
C25 C26 H26B 109.5
H26A C26 H26B 109.5
C25 C26 H26C 109.5
H26A C26 H26C 109.5
H26B C26 H26C 109.5
C25 C27 H27A 109.5
C25 C27 H27B 109.5
H27A C27 H27B 109.5
C25 C27 H27C 109.5
H27A C27 H27C 109.5
H27B C27 H27C 109.5
O1 C28 H28A 109.5
O1 C28 H28B 109.5
H28A C28 H28B 109.5
O1 C28 H28C 109.5
H28A C28 H28C 109.5
H28B C28 H28C 109.5
O2 C29 H29A 109.5
O2 C29 H29B 109.5
H29A C29 H29B 109.5
O2 C29 H29C 109.5
H29A C29 H29C 109.5
H29B C29 H29C 109.5
O3 C30 H30A 109.5
O3 C30 H30B 109.5
H30A C30 H30B 109.5
O3 C30 H30C 109.5
H30A C30 H30C 109.5
H30B C30 H30C 109.5

loop_
_geom_bond_atom_site_label_1
_geom_bond_atom_site_label_2
_geom_bond_distance
Pt1 C8 2.114(13)
Pt1 C7 2.199(13)
Pt1 P1 2.242(3)
Pt1 Cl2 2.310(3)
Pt1 Cl1 2.369(3)
P1 C1 1.809(12)
P1 C19 1.814(11)
P1 C10 1.818(12)
Cl4 C23 1.746(12)
O1 C4 1.369(16)
O1 C28 1.46(2)
O2 C29 1.334(19)
O2 C13 1.368(15)
O3 C22 1.340(15)
O3 C30 1.451(17)
C1 C2 1.388(18)
C1 C6 1.392(17)
C2 C3 1.390(17)
C2 C7 1.493(17)
C3 C4 1.39(2)
C3 H3 0.9300
C4 C5 1.40(2)
C5 C6 1.367(19)
C5 H5 0.9300
C6 H6 0.9300
C7 C8 1.404(18)
C7 C9 1.535(18)
C8 H8A 0.9700
C8 H8B 0.9700
C9 H9A 0.9600
C9 H9B 0.9600
C9 H9C 0.9600
C10 C11 1.397(17)
C10 C15 1.417(17)
C11 C12 1.415(18)
C11 C16 1.505(17)
C12 C13 1.371(19)
C12 H12 0.9300
C13 C14 1.414(18)
C14 C15 1.375(18)
C14 Cl3 1.710(14)
C15 H15 0.9300
C16 C18 1.533(18)
C16 C17 1.549(18)
C16 H16 0.9800
C17 H17A 0.9600
C17 H17B 0.9600
C17 H17C 0.9600
C18 H18A 0.9600
C18 H18B 0.9600
C18 H18C 0.9600
C19 C24 1.390(17)
C19 C20 1.410(17)
C20 C21 1.412(18)
C20 C25 1.521(18)
C21 C22 1.39(2)
C21 H21 0.9300
C22 C23 1.377(18)
C23 C24 1.379(18)
C24 H24 0.9300
C25 C27 1.523(18)
C25 C26 1.541(18)
C25 H25 0.9800
C26 H26A 0.9600
C26 H26B 0.9600
C26 H26C 0.9600
C27 H27A 0.9600
C27 H27B 0.9600
C27 H27C 0.9600
C28 H28A 0.9600
C28 H28B 0.9600
C28 H28C 0.9600
C29 H29A 0.9600
C29 H29B 0.9600
C29 H29C 0.9600
C30 H30A 0.9600
C30 H30B 0.9600
C30 H30C 0.9600

loop_
_geom_torsion_atom_site_label_1
_geom_torsion_atom_site_label_2
_geom_torsion_atom_site_label_3
_geom_torsion_atom_site_label_4
_geom_torsion
C8 Pt1 P1 C1 -49.6(5)
C7 Pt1 P1 C1 -12.2(5)
Cl2 Pt1 P1 C1 144.0(4)
C8 Pt1 P1 C19 -166.7(6)
C7 Pt1 P1 C19 -129.3(6)
Cl2 Pt1 P1 C19 26.9(5)
C8 Pt1 P1 C10 64.9(6)
C7 Pt1 P1 C10 102.3(6)
Cl2 Pt1 P1 C10 -101.5(5)
C19 P1 C1 C2 135.8(9)
C10 P1 C1 C2 -111.9(10)
Pt1 P1 C1 C2 9.4(10)
C19 P1 C1 C6 -41.7(12)
C10 P1 C1 C6 70.5(11)
Pt1 P1 C1 C6 -168.2(10)
C6 C1 C2 C3 -1.1(19)
P1 C1 C2 C3 -178.7(10)
C6 C1 C2 C7 180.0(12)
P1 C1 C2 C7 2.4(16)
C1 C2 C3 C4 3(2)
C7 C2 C3 C4 -178.3(13)
C28 O1 C4 C3 -173.8(15)
C28 O1 C4 C5 7(2)
C2 C3 C4 O1 177.5(13)
C2 C3 C4 C5 -4(2)
O1 C4 C5 C6 -178.4(14)
C3 C4 C5 C6 3(2)
C4 C5 C6 C1 -1(2)
C2 C1 C6 C5 0.4(19)
P1 C1 C6 C5 177.8(10)
C1 C2 C7 C8 61.9(17)
C3 C2 C7 C8 -117.0(15)
C1 C2 C7 C9 -137.1(13)
C3 C2 C7 C9 44.0(17)
C1 C2 C7 Pt1 -13.6(15)
C3 C2 C7 Pt1 167.5(10)
P1 Pt1 C7 C8 -98.8(7)
Cl2 Pt1 C7 C8 176.6(7)
Cl1 Pt1 C7 C8 79.9(7)
C8 Pt1 C7 C2 113.6(12)
P1 Pt1 C7 C2 14.8(8)
Cl2 Pt1 C7 C2 -69.8(13)
Cl1 Pt1 C7 C2 -166.5(8)
C8 Pt1 C7 C9 -119.1(12)
P1 Pt1 C7 C9 142.1(9)
Cl2 Pt1 C7 C9 57.5(14)
Cl1 Pt1 C7 C9 -39.2(9)
C2 C7 C8 Pt1 -102.8(11)
C9 C7 C8 Pt1 97.8(12)
P1 Pt1 C8 C7 79.9(7)
Cl2 Pt1 C8 C7 -174.4(12)
Cl1 Pt1 C8 C7 -101.3(7)
C1 P1 C10 C11 173.7(10)
C19 P1 C10 C11 -74.2(11)
Pt1 P1 C10 C11 60.6(11)
C1 P1 C10 C15 -4.0(11)
C19 P1 C10 C15 108.1(9)
Pt1 P1 C10 C15 -117.0(8)
C15 C10 C11 C12 -2.5(17)
P1 C10 C11 C12 179.8(9)
C15 C10 C11 C16 179.0(11)
P1 C10 C11 C16 1.4(17)
C10 C11 C12 C13 1.8(19)
C16 C11 C12 C13 -179.7(12)
C29 O2 C13 C12 114.2(15)
C29 O2 C13 C14 -68.7(18)
C11 C12 C13 O2 176.6(12)
C11 C12 C13 C14 -1(2)
O2 C13 C14 C15 -177.0(12)
C12 C13 C14 C15 0.2(19)
O2 C13 C14 Cl3 3.7(18)
C12 C13 C14 Cl3 -179.1(10)
C13 C14 C15 C10 -1.1(19)
Cl3 C14 C15 C10 178.2(9)
C11 C10 C15 C14 2.3(18)
P1 C10 C15 C14 -179.9(10)
C10 C11 C16 C18 130.5(13)
C12 C11 C16 C18 -48.0(16)
C10 C11 C16 C17 -105.2(13)
C12 C11 C16 C17 76.4(14)
C1 P1 C19 C24 114.3(10)
C10 P1 C19 C24 2.4(11)
Pt1 P1 C19 C24 -130.1(9)
C1 P1 C19 C20 -61.4(11)
C10 P1 C19 C20 -173.3(9)
Pt1 P1 C19 C20 54.3(11)
C24 C19 C20 C21 0.4(17)
P1 C19 C20 C21 176.1(9)
C24 C19 C20 C25 -179.9(11)
P1 C19 C20 C25 -4.3(16)
C19 C20 C21 C22 -0.1(18)
C25 C20 C21 C22 -179.8(12)
C30 O3 C22 C23 171.3(12)
C30 O3 C22 C21 -8.5(19)
C20 C21 C22 O3 -178.7(12)
C20 C21 C22 C23 1.5(19)
O3 C22 C23 C24 176.8(12)
C21 C22 C23 C24 -3.4(19)
O3 C22 C23 Cl4 -2.5(16)
C21 C22 C23 Cl4 177.3(10)
C22 C23 C24 C19 4(2)
Cl4 C23 C24 C19 -176.9(10)
C20 C19 C24 C23 -2.2(18)
P1 C19 C24 C23 -177.9(10)
C19 C20 C25 C27 108.8(13)
C21 C20 C25 C27 -71.5(15)
C19 C20 C25 C26 -128.8(12)
C21 C20 C25 C26 50.9(15)
